data_7104161
loop_
_publ_author_name
'Liu, Isiah Po-Chun'
'Chen, Chi-Hui'
'Chen, Chi-Fen'
'Lee, Gene-Hsiang'
'Peng, Shie-Ming'

_publ_section_title
;
 Asymmetric heterometal string complexes: stereochemical control of the
 unique isomer of (4,0)[CuCuPd(npa)4Cl][PF6] and
 (4,0)[CuCuPt(npa)4Cl][PF6].
;
_journal_issue 5
_journal_name_full 'Chemical communications (Cambridge, England)'
_journal_page_first 577
_journal_page_last 579
_journal_paper_doi 10.1039/b817032k
_journal_volume 34
_journal_year 2009
_chemical_formula_sum 'C60 H48 Cl9 Cu2 F6 N12 P Pt'
_chemical_formula_weight 1723.29
_chemical_name_systematic
;
?
;
_space_group_IT_number 85
_symmetry_cell_setting tetragonal
_symmetry_space_group_name_Hall '-P 4a'
_symmetry_space_group_name_H-M 'P 4/n :2'
_atom_sites_solution_hydrogens geom
_atom_sites_solution_primary direct
_atom_sites_solution_secondary difmap
_audit_creation_method SHELXL-97
_cell_angle_alpha 90.00
_cell_angle_beta 90.00
_cell_angle_gamma 90.00
_cell_formula_units_Z 2
_cell_length_a 16.9276(2)
_cell_length_b 16.9276(2)
_cell_length_c 11.5475(2)
_cell_measurement_reflns_used all
_cell_measurement_temperature 150(2)
_cell_measurement_theta_max 27.50
_cell_measurement_theta_min 1.00
_cell_volume 3308.86(8)
_computing_cell_refinement DENZO-SMN
_computing_data_collection 'NONIUS COLLECT'
_computing_data_reduction DENZO-SMN
_computing_molecular_graphics 'Bruker SHELXTL'
_computing_publication_material 'Bruker SHELXTL'
_computing_structure_refinement 'SHELXL-97 (Sheldrick, 1997)'
_computing_structure_solution 'SHELXS-97 (Sheldrick, 1990)'
_diffrn_ambient_temperature 150(2)
_diffrn_measured_fraction_theta_full 0.992
_diffrn_measured_fraction_theta_max 0.992
_diffrn_measurement_device_type 'NONIUS KappaCCD'
_diffrn_measurement_method '\w scans'
_diffrn_radiation_monochromator graphite
_diffrn_radiation_source 'fine-focus sealed tube'
_diffrn_radiation_type MoK\a
_diffrn_radiation_wavelength 0.71073
_diffrn_reflns_av_R_equivalents 0.0484
_diffrn_reflns_av_sigmaI/netI 0.0395
_diffrn_reflns_limit_h_max 21
_diffrn_reflns_limit_h_min -21
_diffrn_reflns_limit_k_max 21
_diffrn_reflns_limit_k_min -19
_diffrn_reflns_limit_l_max 14
_diffrn_reflns_limit_l_min -14
_diffrn_reflns_number 19222
_diffrn_reflns_theta_full 27.49
_diffrn_reflns_theta_max 27.49
_diffrn_reflns_theta_min 1.70
_exptl_absorpt_coefficient_mu 3.200
_exptl_absorpt_correction_T_max 0.805
_exptl_absorpt_correction_T_min 0.562
_exptl_absorpt_correction_type multi-scan
_exptl_absorpt_process_details SORTAV
_exptl_crystal_colour dark-green
_exptl_crystal_density_diffrn 1.730
_exptl_crystal_density_meas ?
_exptl_crystal_density_method 'not measured'
_exptl_crystal_description plate
_exptl_crystal_F_000 1700
_exptl_crystal_size_max 0.30
_exptl_crystal_size_mid 0.20
_exptl_crystal_size_min 0.07
_refine_diff_density_max 2.614
_refine_diff_density_min -1.685
_refine_diff_density_rms 0.251
_refine_ls_extinction_method none
_refine_ls_goodness_of_fit_ref 1.079
_refine_ls_hydrogen_treatment constr
_refine_ls_matrix_type full
_refine_ls_number_parameters 185
_refine_ls_number_reflns 3776
_refine_ls_number_restraints 4
_refine_ls_restrained_S_all 1.084
_refine_ls_R_factor_all 0.0861
_refine_ls_R_factor_gt 0.0723
_refine_ls_shift/su_max 0.000
_refine_ls_shift/su_mean 0.000
_refine_ls_structure_factor_coef Fsqd
_refine_ls_weighting_details 'calc w=1/[\s^2^(Fo^2^)+(0.1483P)^2^+12.2145P] where P=(Fo^2^+2Fc^2^)/3'
_refine_ls_weighting_scheme calc
_refine_ls_wR_factor_gt 0.2109
_refine_ls_wR_factor_ref 0.2224
_reflns_number_gt 3068
_reflns_number_total 3776
_reflns_threshold_expression >2sigma(I)
_cod_data_source_file b817032k.txt
_cod_data_source_block ic13256
_cod_depositor_comments
;
The following automatic conversions were performed:
'_symmetry_cell_setting' value 'Tetragonal' changed to 'tetragonal'
according to '/home/saulius/struct/CIF-dictionaries/cif_core.dic'
dictionary named 'cif_core.dic' version 2.4.1 from 2010-06-29.

Automatic conversion script
Id: cif_fix_enum 1527 2010-12-29 10:47:43Z saulius 

The following automatic conversions were performed:

'_exptl_crystal_density_meas' value 'not_measured' was changed to '?'
- the value is perceived as not measured.

Automatic conversion script
Id: cif_fix_values 3008 2015-01-20 13:52:24Z robertas 
;
_cod_original_sg_symbol_H-M P4/n
_cod_database_code 7104161

loop_
_symmetry_equiv_pos_as_xyz
'x, y, z'
'-x+1/2, -y+1/2, z'
'-y+1/2, x, z'
'y, -x+1/2, z'
'-x, -y, -z'
'x-1/2, y-1/2, -z'
'y-1/2, -x, -z'
'-y, x-1/2, -z'

loop_
_atom_site_label
_atom_site_type_symbol
_atom_site_fract_x
_atom_site_fract_y
_atom_site_fract_z
_atom_site_U_iso_or_equiv
_atom_site_adp_type
_atom_site_occupancy
_atom_site_symmetry_multiplicity
_atom_site_calc_flag
_atom_site_refinement_flags
_atom_site_disorder_assembly
_atom_site_disorder_group
Pt1 Pt 0.7500 0.7500 0.62906(5) 0.0325(2) Uani 1 4 d S . .
Cu1 Cu 0.7500 0.7500 0.20284(17) 0.0372(4) Uani 1 4 d S . .
Cu2 Cu 0.7500 0.7500 0.41813(16) 0.0314(4) Uani 1 4 d S . .
Cl1 Cl 0.7500 0.7500 -0.0053(4) 0.0478(10) Uani 1 4 d S . .
N1 N 0.7843(4) 0.8674(4) 0.2273(6) 0.0404(15) Uani 1 1 d . . .
N2 N 0.8150(4) 0.8491(4) 0.4211(6) 0.0364(14) Uani 1 1 d . . .
N3 N 0.8405(4) 0.8281(4) 0.6167(6) 0.0346(14) Uani 1 1 d . . .
C1 C 0.7819(6) 0.9144(6) 0.1328(8) 0.050(2) Uani 1 1 d . . .
H1 H 0.7557 0.8954 0.0657 0.060 Uiso 1 1 calc R . .
C2 C 0.8157(8) 0.9889(6) 0.1287(9) 0.062(3) Uani 1 1 d . . .
H2 H 0.8119 1.0208 0.0613 0.075 Uiso 1 1 calc R . .
C3 C 0.8555(6) 1.0151(6) 0.2272(10) 0.062(3) Uani 1 1 d . . .
H3 H 0.8814 1.0649 0.2262 0.074 Uiso 1 1 calc R . .
C4 C 0.8576(5) 0.9691(5) 0.3266(9) 0.046(2) Uani 1 1 d . . .
C5 C 0.8191(5) 0.8953(5) 0.3252(8) 0.0393(17) Uani 1 1 d . . .
C6 C 0.8967(6) 0.9915(6) 0.4299(9) 0.054(2) Uani 1 1 d . . .
H6 H 0.9237 1.0406 0.4338 0.065 Uiso 1 1 calc R . .
C7 C 0.8957(5) 0.9429(5) 0.5232(8) 0.0433(19) Uani 1 1 d . . .
H7 H 0.9250 0.9566 0.5905 0.052 Uiso 1 1 calc R . .
C8 C 0.8508(4) 0.8710(4) 0.5208(7) 0.0339(16) Uani 1 1 d . . .
C9 C 0.8981(5) 0.8317(5) 0.7080(7) 0.0397(17) Uani 1 1 d . . .
C10 C 0.9731(5) 0.8041(5) 0.6884(9) 0.051(2) Uani 1 1 d . . .
H10 H 0.9873 0.7858 0.6134 0.061 Uiso 1 1 calc R . .
C11 C 1.0289(5) 0.8027(5) 0.7777(10) 0.057(3) Uani 1 1 d . . .
H11 H 1.0803 0.7822 0.7644 0.069 Uiso 1 1 calc R . .
C12 C 1.0087(7) 0.8309(8) 0.8828(10) 0.065(3) Uani 1 1 d . . .
H12 H 1.0468 0.8307 0.9432 0.079 Uiso 1 1 calc R . .
C13 C 0.9345(7) 0.8599(8) 0.9046(10) 0.067(3) Uani 1 1 d . . .
H13 H 0.9214 0.8797 0.9792 0.081 Uiso 1 1 calc R . .
C14 C 0.8781(6) 0.8600(6) 0.8155(8) 0.055(2) Uani 1 1 d . . .
H14 H 0.8263 0.8796 0.8294 0.066 Uiso 1 1 calc R . .
P1 P 0.7500 1.2500 0.0000 0.0524(11) Uiso 1 4 d SD . .
F1 F 0.7500 1.2500 0.1330(7) 0.147(7) Uiso 1 2 d SD . .
F2 F 0.7909(5) 1.1680(4) -0.0049(8) 0.104(3) Uiso 1 1 d D . .
C15 C 1.1000(12) 0.8576(11) 0.2387(16) 0.142(7) Uiso 1 1 d D . .
H15A H 1.0924 0.8118 0.1866 0.170 Uiso 1 1 calc R . .
H15B H 1.1575 0.8671 0.2452 0.170 Uiso 1 1 calc R . .
Cl2 Cl 1.0570(6) 0.9394(7) 0.1754(10) 0.219(4) Uiso 1 1 d D . .
Cl3 Cl 1.0638(8) 0.8333(8) 0.3743(10) 0.245(5) Uiso 1 1 d D . .

loop_
_atom_site_aniso_label
_atom_site_aniso_U_11
_atom_site_aniso_U_22
_atom_site_aniso_U_33
_atom_site_aniso_U_23
_atom_site_aniso_U_13
_atom_site_aniso_U_12
Pt1 0.0272(3) 0.0272(3) 0.0429(4) 0.000 0.000 0.000
Cu1 0.0342(6) 0.0342(6) 0.0433(11) 0.000 0.000 0.000
Cu2 0.0257(5) 0.0257(5) 0.0427(10) 0.000 0.000 0.000
Cl1 0.0496(14) 0.0496(14) 0.044(2) 0.000 0.000 0.000
N1 0.039(3) 0.038(3) 0.044(4) 0.005(3) 0.001(3) 0.001(3)
N2 0.030(3) 0.028(3) 0.051(4) 0.003(3) 0.002(3) -0.003(2)
N3 0.027(3) 0.029(3) 0.047(4) -0.002(3) -0.002(3) -0.005(2)
C1 0.054(5) 0.041(5) 0.053(5) 0.009(4) 0.000(4) 0.000(4)
C2 0.079(8) 0.046(5) 0.061(6) 0.014(4) 0.005(5) -0.006(5)
C3 0.071(6) 0.046(5) 0.068(6) 0.013(5) 0.004(5) -0.021(4)
C4 0.045(5) 0.034(4) 0.060(5) 0.007(4) 0.000(4) -0.009(3)
C5 0.037(4) 0.033(4) 0.048(4) 0.001(3) 0.006(4) -0.003(3)
C6 0.053(5) 0.041(5) 0.068(6) 0.003(4) 0.005(5) -0.015(4)
C7 0.039(4) 0.036(4) 0.054(5) 0.000(4) 0.003(4) -0.008(3)
C8 0.025(3) 0.025(3) 0.052(5) 0.001(3) 0.003(3) -0.003(3)
C9 0.034(4) 0.035(4) 0.050(5) 0.005(3) -0.006(3) -0.006(3)
C10 0.042(4) 0.043(5) 0.069(6) -0.001(4) -0.005(4) 0.001(3)
C11 0.043(5) 0.044(5) 0.085(8) 0.012(5) -0.014(5) -0.002(4)
C12 0.049(6) 0.075(7) 0.072(7) 0.023(6) -0.024(5) -0.022(5)
C13 0.063(7) 0.091(9) 0.048(5) 0.010(6) -0.007(5) -0.016(6)
C14 0.049(5) 0.071(6) 0.044(5) 0.009(5) 0.001(4) -0.004(4)

loop_
_atom_type_symbol
_atom_type_description
_atom_type_scat_dispersion_real
_atom_type_scat_dispersion_imag
_atom_type_scat_source
C C 0.0033 0.0016 'International Tables Vol C Tables 4.2.6.8 and 6.1.1.4'
H H 0.0000 0.0000 'International Tables Vol C Tables 4.2.6.8 and 6.1.1.4'
N N 0.0061 0.0033 'International Tables Vol C Tables 4.2.6.8 and 6.1.1.4'
F F 0.0171 0.0103 'International Tables Vol C Tables 4.2.6.8 and 6.1.1.4'
P P 0.1023 0.0942 'International Tables Vol C Tables 4.2.6.8 and 6.1.1.4'
Cl Cl 0.1484 0.1585 'International Tables Vol C Tables 4.2.6.8 and 6.1.1.4'
Cu Cu 0.3201 1.2651 'International Tables Vol C Tables 4.2.6.8 and 6.1.1.4'
Pt Pt -1.7033 8.3905 'International Tables Vol C Tables 4.2.6.8 and 6.1.1.4'

loop_
_geom_angle_atom_site_label_1
_geom_angle_atom_site_label_2
_geom_angle_atom_site_label_3
_geom_angle
_geom_angle_site_symmetry_1
_geom_angle_site_symmetry_3
_geom_angle_publ_flag
N3 Pt1 N3 171.9(4) 2_665 . ?
N3 Pt1 N3 89.71(3) 2_665 4_565 ?
N3 Pt1 N3 89.71(3) . 4_565 ?
N3 Pt1 N3 89.71(3) 2_665 3_655 ?
N3 Pt1 N3 89.71(3) . 3_655 ?
N3 Pt1 N3 171.9(4) 4_565 3_655 ?
N3 Pt1 Cu2 85.95(18) 2_665 . ?
N3 Pt1 Cu2 85.95(18) . . ?
N3 Pt1 Cu2 85.95(18) 4_565 . ?
N3 Pt1 Cu2 85.95(18) 3_655 . ?
N1 Cu1 N1 164.4(4) . 2_665 ?
N1 Cu1 N1 88.95(6) . 4_565 ?
N1 Cu1 N1 88.95(5) 2_665 4_565 ?
N1 Cu1 N1 88.95(5) . 3_655 ?
N1 Cu1 N1 88.95(6) 2_665 3_655 ?
N1 Cu1 N1 164.4(4) 4_565 3_655 ?
N1 Cu1 Cl1 97.8(2) . . ?
N1 Cu1 Cl1 97.8(2) 2_665 . ?
N1 Cu1 Cl1 97.8(2) 4_565 . ?
N1 Cu1 Cl1 97.8(2) 3_655 . ?
N1 Cu1 Cu2 82.2(2) . . ?
N1 Cu1 Cu2 82.2(2) 2_665 . ?
N1 Cu1 Cu2 82.2(2) 4_565 . ?
N1 Cu1 Cu2 82.2(2) 3_655 . ?
Cl1 Cu1 Cu2 180.000(1) . . ?
N2 Cu2 N2 178.1(4) . 2_665 ?
N2 Cu2 N2 89.983(9) . 4_565 ?
N2 Cu2 N2 89.983(8) 2_665 4_565 ?
N2 Cu2 N2 89.983(8) . 3_655 ?
N2 Cu2 N2 89.983(9) 2_665 3_655 ?
N2 Cu2 N2 178.1(4) 4_565 3_655 ?
N2 Cu2 Pt1 89.0(2) . . ?
N2 Cu2 Pt1 89.0(2) 2_665 . ?
N2 Cu2 Pt1 89.0(2) 4_565 . ?
N2 Cu2 Pt1 89.0(2) 3_655 . ?
N2 Cu2 Cu1 91.0(2) . . ?
N2 Cu2 Cu1 91.0(2) 2_665 . ?
N2 Cu2 Cu1 91.0(2) 4_565 . ?
N2 Cu2 Cu1 91.0(2) 3_655 . ?
Pt1 Cu2 Cu1 180.0 . . ?
C1 N1 C5 118.6(7) . . ?
C1 N1 Cu1 116.3(6) . . ?
C5 N1 Cu1 124.4(5) . . ?
C8 N2 C5 120.9(7) . . ?
C8 N2 Cu2 119.3(5) . . ?
C5 N2 Cu2 119.8(6) . . ?
C8 N3 C9 119.8(6) . . ?
C8 N3 Pt1 120.8(5) . . ?
C9 N3 Pt1 119.2(5) . . ?
N1 C1 C2 123.5(9) . . ?
C1 C2 C3 117.5(9) . . ?
C4 C3 C2 120.5(8) . . ?
C3 C4 C5 118.5(9) . . ?
C3 C4 C6 123.9(8) . . ?
C5 C4 C6 117.6(8) . . ?
N2 C5 N1 117.0(7) . . ?
N2 C5 C4 121.7(8) . . ?
N1 C5 C4 121.2(8) . . ?
C7 C6 C4 120.1(8) . . ?
C6 C7 C8 120.4(8) . . ?
N3 C8 N2 119.8(6) . . ?
N3 C8 C7 121.0(7) . . ?
N2 C8 C7 119.0(7) . . ?
C10 C9 C14 119.9(8) . . ?
C10 C9 N3 119.5(8) . . ?
C14 C9 N3 120.7(8) . . ?
C9 C10 C11 120.6(10) . . ?
C12 C11 C10 119.1(9) . . ?
C11 C12 C13 121.6(10) . . ?
C12 C13 C14 119.3(11) . . ?
C9 C14 C13 119.6(10) . . ?
F1 P1 F1 180.000(6) . 7_575 ?
F1 P1 F2 87.9(4) . 8_765 ?
F1 P1 F2 92.1(4) 7_575 8_765 ?
F1 P1 F2 87.9(4) . 7_575 ?
F1 P1 F2 92.1(4) 7_575 7_575 ?
F2 P1 F2 175.8(7) 8_765 7_575 ?
F1 P1 F2 92.1(4) . 2_675 ?
F1 P1 F2 87.9(4) 7_575 2_675 ?
F2 P1 F2 90.08(3) 8_765 2_675 ?
F2 P1 F2 90.08(3) 7_575 2_675 ?
F1 P1 F2 92.1(4) . . ?
F1 P1 F2 87.9(4) 7_575 . ?
F2 P1 F2 90.08(3) 8_765 . ?
F2 P1 F2 90.08(3) 7_575 . ?
F2 P1 F2 175.8(7) 2_675 . ?
Cl3 C15 Cl2 115.1(12) . . ?

loop_
_geom_bond_atom_site_label_1
_geom_bond_atom_site_label_2
_geom_bond_distance
_geom_bond_site_symmetry_2
_geom_bond_publ_flag
Pt1 N3 2.029(6) 2_665 ?
Pt1 N3 2.029(6) . ?
Pt1 N3 2.029(6) 4_565 ?
Pt1 N3 2.029(6) 3_655 ?
Pt1 Cu2 2.4357(19) . ?
Cu1 N1 2.089(7) . ?
Cu1 N1 2.089(7) 2_665 ?
Cu1 N1 2.089(7) 4_565 ?
Cu1 N1 2.089(7) 3_655 ?
Cu1 Cl1 2.404(5) . ?
Cu1 Cu2 2.486(3) . ?
Cu2 N2 2.007(6) . ?
Cu2 N2 2.007(6) 2_665 ?
Cu2 N2 2.007(6) 4_565 ?
Cu2 N2 2.007(6) 3_655 ?
N1 C1 1.352(11) . ?
N1 C5 1.360(11) . ?
N2 C8 1.354(11) . ?
N2 C5 1.357(11) . ?
N3 C8 1.335(10) . ?
N3 C9 1.438(10) . ?
C1 C2 1.384(14) . ?
C2 C3 1.395(16) . ?
C3 C4 1.388(14) . ?
C4 C5 1.408(11) . ?
C4 C6 1.416(15) . ?
C6 C7 1.355(13) . ?
C7 C8 1.436(10) . ?
C9 C10 1.371(12) . ?
C9 C14 1.373(13) . ?
C10 C11 1.398(14) . ?
C11 C12 1.349(17) . ?
C12 C13 1.372(18) . ?
C13 C14 1.404(15) . ?
P1 F1 1.536(9) . ?
P1 F1 1.536(9) 7_575 ?
P1 F2 1.552(7) 8_765 ?
P1 F2 1.552(7) 7_575 ?
P1 F2 1.552(7) 2_675 ?
P1 F2 1.552(7) . ?
C15 Cl3 1.731(15) . ?
C15 Cl2 1.726(15) . ?
